data_2023022
loop_
_publ_author_name
'Sghyar, Riham'
'Bentama, Abdeslem'
'Haoudi, Amal'
'Mazzah, Ahmed'
'Mague, Joel T.'
'H&#xf6;kelek, Tuncer'
'El Hadrami, El Mestafa'
'Sebbar, Nada Kheira'

_publ_section_title
;
 Crystal structure and Hirshfeld surface analysis of
 (<i>Z</i>)-<i>N</i>-{chloro-[(4-ferrocenylphen-yl)imino]-meth-yl}-4-ferrocenylaniline
 <i>N</i>,<i>N</i>-di-methyl-formamide monosolvate.
;
_journal_coeditor_code OX2002
_journal_issue 'Pt 3'
_journal_name_full 'Acta crystallographica. Section E, Crystallographic communications'
_journal_page_first 262
_journal_page_last 266
_journal_paper_doi 10.1107/S2056989024001002
_journal_volume 80
_journal_year 2024
_chemical_formula_iupac '[Fe2 (C5 H5)2 (C23 H17 Cl N2)]'
_chemical_formula_moiety 'C33 H27 Cl Fe2 N2, C3 H7 N O'
_chemical_formula_sum 'C36 H34 Cl Fe2 N3 O'
_chemical_formula_weight 671.81
_chemical_name_systematic
;
(<i>Z</i>)-<i>N</i>-[Chloro[(4-ferrocenylphenyl)imino]methyl]-\
4-ferrocenylaniline <i>N</i>,<i>N</i>-dimethylformamide monosolvate
;
_space_group_crystal_system triclinic
_space_group_IT_number 2
_space_group_name_Hall '-P 1'
_space_group_name_H-M_alt 'P -1'
_atom_sites_solution_hydrogens mixed
_atom_sites_solution_primary dual
_atom_sites_solution_secondary difmap
_audit_creation_method SHELXL-2019/1
_cell_angle_alpha 95.099(2)
_cell_angle_beta 99.963(2)
_cell_angle_gamma 96.414(2)
_cell_formula_units_Z 2
_cell_length_a 8.0175(10)
_cell_length_b 11.3134(14)
_cell_length_c 17.408(2)
_cell_measurement_reflns_used 9233
_cell_measurement_temperature 150(2)
_cell_measurement_theta_max 31.593
_cell_measurement_theta_min 2.288
_cell_volume 1536.0(3)
_computing_cell_refinement
;
<i>SAINT</i> (Bruker, 2021)
;
_computing_data_collection
;
<i>APEX4</i> (Bruker, 2021)
;
_computing_data_reduction
;
<i>SAINT</i> (Bruker, 2021)
;
_computing_molecular_graphics
;
<i>DIAMOND</i> (Brandenburg & Putz, 2012)
;
_computing_publication_material
;
<i>SHELXTL</i> (Sheldrick, 2008)
;
_computing_structure_refinement
;
<i>SHELXL-2019/1</i> (Sheldrick, 2015<i>b</i>)
;
_computing_structure_solution
;
<i>SHELXT</i> (Sheldrick, 2015<i>a</i>)
;
_diffrn_ambient_temperature 150(2)
_diffrn_detector_area_resol_mean 7.3910
_diffrn_measured_fraction_theta_full 0.990
_diffrn_measured_fraction_theta_max 0.964
_diffrn_measurement_device 'Bruker D8 QUEST PHOTON 3 diffractometer'
_diffrn_measurement_device_type 'Bruker D8 QUEST PHOTON 3 diffractometer'
_diffrn_measurement_method '\f and \w scans'
_diffrn_radiation_monochromator graphite
_diffrn_radiation_type MoK\a
_diffrn_radiation_wavelength 0.71073
_diffrn_reflns_av_R_equivalents 0.0339
_diffrn_reflns_av_unetI/netI 0.0561
_diffrn_reflns_limit_h_max 11
_diffrn_reflns_limit_h_min -11
_diffrn_reflns_limit_k_max 16
_diffrn_reflns_limit_k_min -16
_diffrn_reflns_limit_l_max 25
_diffrn_reflns_limit_l_min -25
_diffrn_reflns_number 19205
_diffrn_reflns_theta_full 26.000
_diffrn_reflns_theta_max 31.593
_diffrn_reflns_theta_min 2.287
_diffrn_source 'fine-focus sealed tube'
_diffrn_source_current 30.0
_diffrn_source_power 1.50
_diffrn_source_voltage 50
_exptl_absorpt_coefficient_mu 1.066
_exptl_absorpt_correction_T_max 0.96
_exptl_absorpt_correction_T_min 0.71
_exptl_absorpt_correction_type numerical
_exptl_absorpt_process_details
;
(<i>SADABS</i>; Krause <i>et al.</i>, 2015)
;
_exptl_crystal_colour orange
_exptl_crystal_density_diffrn 1.453
_exptl_crystal_density_method 'not measured'
_exptl_crystal_description plate
_exptl_crystal_F_000 696
_exptl_crystal_size_max 0.346
_exptl_crystal_size_mid 0.301
_exptl_crystal_size_min 0.034
_refine_diff_density_max 0.535
_refine_diff_density_min -0.847
_refine_ls_extinction_method none
_refine_ls_goodness_of_fit_ref 1.028
_refine_ls_hydrogen_treatment mixed
_refine_ls_matrix_type full
_refine_ls_number_parameters 396
_refine_ls_number_reflns 9949
_refine_ls_number_restraints 2
_refine_ls_restrained_S_all 1.028
_refine_ls_R_factor_all 0.0723
_refine_ls_R_factor_gt 0.0465
_refine_ls_shift/su_max 0.001
_refine_ls_shift/su_mean 0.000
_refine_ls_structure_factor_coef Fsqd
_refine_ls_weighting_details 'w=1/[\s^2^(Fo^2^)+(0.0573P)^2^+0.8875P] where P=(Fo^2^+2Fc^2^)/3'
_refine_ls_weighting_scheme calc
_refine_ls_wR_factor_gt 0.1152
_refine_ls_wR_factor_ref 0.1310
_reflns_number_gt 7143
_reflns_number_total 9949
_reflns_threshold_expression 'I > 2\s(I)'
_cod_data_source_file ox2002sup1.cif
_cod_data_source_block I
_cod_depositor_comments 'Adding full bibliography for 2023022.cif.'
_cod_database_code 2023022
_cod_database_fobs_code 2023022
_shelx_space_group_comment
;
The symmetry employed for this shelxl refinement is uniquely defined
by the following loop, which should always be used as a source of
symmetry information in preference to the above space-group names.
They are only intended as comments.
;
_shelx_estimated_absorpt_t_min 0.709
_shelx_estimated_absorpt_t_max 0.965

loop_
_space_group_symop_operation_xyz
'x, y, z'
'-x, -y, -z'

loop_
_atom_site_type_symbol
_atom_site_label
_atom_site_fract_x
_atom_site_fract_y
_atom_site_fract_z
_atom_site_U_iso_or_equiv
_atom_site_adp_type
_atom_site_calc_flag
_atom_site_occupancy
_atom_site_disorder_assembly
_atom_site_disorder_group
Fe Fe1 1.37373(4) 0.63325(3) 0.87322(2) 0.02325(8) Uani d 1 . .
Fe Fe2 0.07704(4) 0.90503(3) 0.14060(2) 0.02200(8) Uani d 1 . .
Cl Cl1 0.81676(8) 0.78250(5) 0.48737(4) 0.03526(14) Uani d 1 . .
N N1 0.7405(2) 0.55410(16) 0.51322(11) 0.0235(4) Uani d 1 . .
H H1 0.695(6) 0.4785(19) 0.492(3) 0.028 Uiso d 0.5 A 1
N N2 0.5880(2) 0.60294(17) 0.40311(11) 0.0250(4) Uani d 1 . .
H H1B 0.545(7) 0.5247(16) 0.401(3) 0.030 Uiso d 0.5 B 2
C C1 1.6276(3) 0.6844(3) 0.8766(2) 0.0520(9) Uani d 1 . .
H H1A 1.719399 0.631160 0.882788 0.062 Uiso calc 1 . .
C C2 1.5318(4) 0.7073(3) 0.8050(2) 0.0458(7) Uani d 1 . .
H H2 1.543702 0.673373 0.751491 0.055 Uiso calc 1 . .
C C3 1.4175(3) 0.7870(2) 0.82208(16) 0.0360(6) Uani d 1 . .
H H3 1.333001 0.818748 0.782517 0.043 Uiso calc 1 . .
C C4 1.4400(3) 0.8136(2) 0.90388(17) 0.0360(6) Uani d 1 . .
H H4 1.375259 0.867808 0.932501 0.043 Uiso calc 1 . .
C C5 1.5711(4) 0.7501(3) 0.93865(19) 0.0453(7) Uani d 1 . .
H H5 1.616204 0.751766 0.996066 0.054 Uiso calc 1 . .
C C6 1.1536(3) 0.53288(19) 0.81168(13) 0.0218(4) Uani d 1 . .
C C7 1.2867(3) 0.45906(19) 0.82827(13) 0.0233(4) Uani d 1 . .
H H7 1.334693 0.410700 0.788454 0.028 Uiso calc 1 . .
C C8 1.3395(3) 0.4672(2) 0.91084(14) 0.0286(5) Uani d 1 . .
H H8 1.431207 0.425495 0.939174 0.034 Uiso calc 1 . .
C C9 1.2413(3) 0.5455(2) 0.94644(14) 0.0290(5) Uani d 1 . .
H H9 1.251227 0.568080 1.004055 0.035 Uiso calc 1 . .
C C10 1.1260(3) 0.5865(2) 0.88539(13) 0.0249(4) Uani d 1 . .
H H10 1.041297 0.643043 0.892816 0.030 Uiso calc 1 . .
C C11 1.0568(3) 0.54542(19) 0.73328(12) 0.0213(4) Uani d 1 . .
C C12 1.0447(3) 0.4563(2) 0.67087(13) 0.0233(4) Uani d 1 . .
H H12 1.105904 0.389711 0.678342 0.028 Uiso calc 1 . .
C C13 0.9452(3) 0.4631(2) 0.59827(13) 0.0241(4) Uani d 1 . .
H H13 0.939304 0.401614 0.556665 0.029 Uiso calc 1 . .
C C14 0.8535(3) 0.56001(19) 0.58587(13) 0.0223(4) Uani d 1 . .
C C15 0.8653(3) 0.65036(19) 0.64720(13) 0.0243(4) Uani d 1 . .
H H15 0.804354 0.717018 0.639563 0.029 Uiso calc 1 . .
C C16 0.9662(3) 0.64274(19) 0.71946(13) 0.0238(4) Uani d 1 . .
H H16 0.974038 0.705219 0.760665 0.029 Uiso calc 1 . .
C C17 0.7107(3) 0.64420(19) 0.46750(13) 0.0224(4) Uani d 1 . .
C C18 0.5173(3) 0.65737(19) 0.33737(13) 0.0215(4) Uani d 1 . .
C C19 0.3789(3) 0.5892(2) 0.28742(14) 0.0260(4) Uani d 1 . .
H H19 0.339475 0.511829 0.299358 0.031 Uiso calc 1 . .
C C20 0.2979(3) 0.6318(2) 0.22089(13) 0.0255(4) Uani d 1 . .
H H20 0.203611 0.583399 0.187916 0.031 Uiso calc 1 . .
C C21 0.3523(3) 0.74514(18) 0.20122(13) 0.0209(4) Uani d 1 . .
C C22 0.4938(3) 0.8110(2) 0.25035(14) 0.0267(5) Uani d 1 . .
H H22 0.535424 0.887311 0.237483 0.032 Uiso calc 1 . .
C C23 0.5765(3) 0.7693(2) 0.31754(14) 0.0272(5) Uani d 1 . .
H H23 0.672821 0.816635 0.349791 0.033 Uiso calc 1 . .
C C24 0.2600(3) 0.79388(19) 0.13310(13) 0.0216(4) Uani d 1 . .
C C25 0.0994(3) 0.7426(2) 0.08542(14) 0.0255(4) Uani d 1 . .
H H25 0.033179 0.664561 0.091133 0.031 Uiso calc 1 . .
C C26 0.0495(3) 0.8218(2) 0.02916(14) 0.0277(5) Uani d 1 . .
H H26 -0.057611 0.809202 -0.011338 0.033 Uiso calc 1 . .
C C27 0.1775(3) 0.9230(2) 0.04117(14) 0.0270(5) Uani d 1 . .
H H27 0.175995 0.993803 0.010649 0.032 Uiso calc 1 . .
C C28 0.3065(3) 0.9062(2) 0.10470(13) 0.0252(4) Uani d 1 . .
H H28 0.411516 0.963704 0.126666 0.030 Uiso calc 1 . .
C C29 -0.1556(3) 0.9466(2) 0.15862(16) 0.0346(5) Uani d 1 . .
H H29 -0.265962 0.926545 0.120477 0.041 Uiso calc 1 . .
C C30 -0.0392(3) 1.0524(2) 0.16516(15) 0.0325(5) Uani d 1 . .
H H30 -0.052690 1.120135 0.132317 0.039 Uiso calc 1 . .
C C31 0.1004(4) 1.0450(2) 0.22600(15) 0.0339(5) Uani d 1 . .
H H31 0.202644 1.106623 0.243602 0.041 Uiso calc 1 . .
C C32 0.0705(4) 0.9344(3) 0.25732(15) 0.0364(6) Uani d 1 . .
H H32 0.147494 0.904772 0.300942 0.044 Uiso calc 1 . .
C C33 -0.0878(4) 0.8739(3) 0.21588(17) 0.0379(6) Uani d 1 . .
H H33 -0.142146 0.793681 0.224987 0.045 Uiso calc 1 . .
O O1 0.5848(2) 0.33700(16) 0.41848(12) 0.0377(4) Uani d 1 . .
N N3 0.6722(3) 0.15580(18) 0.39189(13) 0.0327(5) Uani d 1 . .
C C34 0.6909(3) 0.2730(2) 0.40136(16) 0.0350(6) Uani d 1 . .
H H34 0.797002 0.312878 0.394321 0.042 Uiso calc 1 . .
C C35 0.8031(3) 0.0875(2) 0.37001(17) 0.0354(6) Uani d 1 . .
H H35A 0.831326 0.032017 0.408975 0.053 Uiso calc 1 . .
H H35B 0.905549 0.142311 0.367938 0.053 Uiso calc 1 . .
H H35C 0.760721 0.042240 0.318342 0.053 Uiso calc 1 . .
C C36 0.5091(5) 0.0882(3) 0.3964(3) 0.0859(16) Uani d 1 . .
H H36A 0.528889 0.023536 0.429413 0.129 Uiso calc 1 . .
H H36B 0.450962 0.054033 0.343533 0.129 Uiso calc 1 . .
H H36C 0.437852 0.141506 0.419112 0.129 Uiso calc 1 . .

loop_
_atom_site_aniso_label
_atom_site_aniso_U_11
_atom_site_aniso_U_22
_atom_site_aniso_U_33
_atom_site_aniso_U_12
_atom_site_aniso_U_13
_atom_site_aniso_U_23
Fe1 0.01885(15) 0.02022(16) 0.02790(17) -0.00233(11) 0.00133(12) -0.00034(12)
Fe2 0.02162(15) 0.01953(15) 0.02435(16) 0.00175(11) 0.00369(12) 0.00191(11)
Cl1 0.0389(3) 0.0267(3) 0.0347(3) -0.0060(2) -0.0032(2) 0.0059(2)
N1 0.0256(9) 0.0188(8) 0.0239(9) 0.0004(7) 0.0005(7) 0.0016(7)
N2 0.0263(9) 0.0211(9) 0.0252(9) -0.0009(7) -0.0007(7) 0.0049(7)
C1 0.0189(12) 0.0305(14) 0.104(3) -0.0030(10) 0.0082(14) 0.0055(16)
C2 0.0434(16) 0.0371(15) 0.0573(19) -0.0146(12) 0.0282(14) -0.0042(13)
C3 0.0358(14) 0.0278(12) 0.0413(15) -0.0080(10) 0.0044(11) 0.0079(11)
C4 0.0383(14) 0.0216(11) 0.0458(15) -0.0070(10) 0.0115(12) -0.0030(10)
C5 0.0377(15) 0.0356(15) 0.0491(17) -0.0186(12) -0.0144(12) 0.0045(12)
C6 0.0190(9) 0.0199(9) 0.0248(10) -0.0025(7) 0.0028(8) 0.0018(8)
C7 0.0219(10) 0.0188(10) 0.0266(11) -0.0012(7) 0.0015(8) 0.0004(8)
C8 0.0279(11) 0.0253(11) 0.0295(12) -0.0006(9) -0.0019(9) 0.0055(9)
C9 0.0276(11) 0.0316(12) 0.0253(11) -0.0034(9) 0.0033(9) 0.0019(9)
C10 0.0210(10) 0.0258(11) 0.0260(11) -0.0021(8) 0.0036(8) 0.0009(8)
C11 0.0196(9) 0.0210(10) 0.0221(10) -0.0018(7) 0.0031(8) 0.0022(8)
C12 0.0225(10) 0.0225(10) 0.0248(10) 0.0034(8) 0.0036(8) 0.0022(8)
C13 0.0260(10) 0.0210(10) 0.0234(10) 0.0013(8) 0.0023(8) -0.0010(8)
C14 0.0219(10) 0.0216(10) 0.0227(10) -0.0009(8) 0.0045(8) 0.0030(8)
C15 0.0252(10) 0.0193(10) 0.0282(11) 0.0029(8) 0.0043(9) 0.0037(8)
C16 0.0252(10) 0.0181(10) 0.0267(11) -0.0006(8) 0.0044(8) -0.0006(8)
C17 0.0200(9) 0.0223(10) 0.0244(10) 0.0011(8) 0.0033(8) 0.0036(8)
C18 0.0206(9) 0.0207(10) 0.0231(10) 0.0020(7) 0.0036(8) 0.0029(8)
C19 0.0237(10) 0.0218(10) 0.0308(12) -0.0042(8) 0.0043(9) 0.0050(8)
C20 0.0223(10) 0.0232(10) 0.0278(11) -0.0047(8) 0.0002(8) 0.0036(8)
C21 0.0195(9) 0.0195(9) 0.0240(10) 0.0020(7) 0.0050(8) 0.0026(8)
C22 0.0276(11) 0.0192(10) 0.0308(12) -0.0038(8) 0.0013(9) 0.0052(8)
C23 0.0248(11) 0.0229(11) 0.0302(12) -0.0038(8) -0.0013(9) 0.0042(9)
C24 0.0204(9) 0.0188(9) 0.0261(10) 0.0028(7) 0.0051(8) 0.0030(8)
C25 0.0261(11) 0.0196(10) 0.0290(11) 0.0019(8) 0.0030(9) -0.0012(8)
C26 0.0285(11) 0.0281(11) 0.0245(11) 0.0048(9) 0.0004(9) -0.0013(9)
C27 0.0284(11) 0.0282(11) 0.0260(11) 0.0045(9) 0.0064(9) 0.0075(9)
C28 0.0224(10) 0.0257(11) 0.0279(11) 0.0014(8) 0.0056(8) 0.0061(9)
C29 0.0264(12) 0.0400(14) 0.0390(14) 0.0102(10) 0.0080(10) 0.0019(11)
C30 0.0404(14) 0.0267(12) 0.0328(13) 0.0127(10) 0.0086(11) 0.0015(9)
C31 0.0391(14) 0.0301(12) 0.0302(12) 0.0065(10) 0.0036(10) -0.0063(10)
C32 0.0452(15) 0.0407(14) 0.0275(12) 0.0175(12) 0.0105(11) 0.0040(10)
C33 0.0392(14) 0.0380(14) 0.0431(15) 0.0072(11) 0.0226(12) 0.0083(12)
O1 0.0391(10) 0.0233(9) 0.0504(11) 0.0015(7) 0.0127(9) -0.0026(8)
N3 0.0327(11) 0.0233(10) 0.0435(12) 0.0002(8) 0.0136(9) 0.0027(9)
C34 0.0342(13) 0.0248(12) 0.0447(15) -0.0042(10) 0.0123(11) -0.0030(10)
C35 0.0308(13) 0.0270(12) 0.0465(15) 0.0022(10) 0.0055(11) -0.0014(11)
C36 0.061(2) 0.0351(18) 0.173(5) -0.0037(16) 0.064(3) 0.000(2)

loop_
_atom_type_symbol
_atom_type_description
_atom_type_scat_dispersion_real
_atom_type_scat_dispersion_imag
_atom_type_scat_source
C C 0.0033 0.0016 'International Tables Vol C Tables 4.2.6.8 and 6.1.1.4'
H H 0.0000 0.0000 'International Tables Vol C Tables 4.2.6.8 and 6.1.1.4'
Fe Fe 0.3463 0.8444 'International Tables Vol C Tables 4.2.6.8 and 6.1.1.4'
N N 0.0061 0.0033 'International Tables Vol C Tables 4.2.6.8 and 6.1.1.4'
O O 0.0106 0.0060 'International Tables Vol C Tables 4.2.6.8 and 6.1.1.4'
Cl Cl 0.1484 0.1585 'International Tables Vol C Tables 4.2.6.8 and 6.1.1.4'

loop_
_geom_angle_atom_site_label_1
_geom_angle_atom_site_label_2
_geom_angle_atom_site_label_3
_geom_angle_site_symmetry_1
_geom_angle_site_symmetry_3
_geom_angle
_geom_angle_publ_flag
C1 Fe1 C2 . . 40.28(14) ?
C1 Fe1 C3 . . 67.51(12) ?
C2 Fe1 C3 . . 40.15(12) ?
C1 Fe1 C5 . . 40.74(14) ?
C2 Fe1 C5 . . 68.17(13) ?
C3 Fe1 C5 . . 67.77(11) ?
C1 Fe1 C4 . . 68.04(12) ?
C2 Fe1 C4 . . 67.86(11) ?
C3 Fe1 C4 . . 40.13(11) ?
C5 Fe1 C4 . . 40.54(12) ?
C1 Fe1 C9 . . 133.24(13) ?
C2 Fe1 C9 . . 172.21(12) ?
C3 Fe1 C9 . . 146.77(11) ?
C5 Fe1 C9 . . 109.48(11) ?
C4 Fe1 C9 . . 115.59(11) ?
C1 Fe1 C8 . . 109.76(11) ?
C2 Fe1 C8 . . 132.96(12) ?
C3 Fe1 C8 . . 171.90(11) ?
C5 Fe1 C8 . . 115.58(11) ?
C4 Fe1 C8 . . 146.98(11) ?
C9 Fe1 C8 . . 40.54(10) ?
C1 Fe1 C10 . . 172.56(13) ?
C2 Fe1 C10 . . 146.10(12) ?
C3 Fe1 C10 . . 115.30(10) ?
C5 Fe1 C10 . . 132.83(12) ?
C4 Fe1 C10 . . 109.28(10) ?
C9 Fe1 C10 . . 40.83(9) ?
C8 Fe1 C10 . . 68.41(10) ?
C1 Fe1 C7 . . 115.15(11) ?
C2 Fe1 C7 . . 109.26(11) ?
C3 Fe1 C7 . . 132.87(10) ?
C5 Fe1 C7 . . 146.57(11) ?
C4 Fe1 C7 . . 171.80(10) ?
C9 Fe1 C7 . . 68.31(10) ?
C8 Fe1 C7 . . 40.45(9) ?
C10 Fe1 C7 . . 68.51(9) ?
C1 Fe1 C6 . . 146.01(12) ?
C2 Fe1 C6 . . 114.71(11) ?
C3 Fe1 C6 . . 109.19(10) ?
C5 Fe1 C6 . . 171.99(12) ?
C4 Fe1 C6 . . 132.48(10) ?
C9 Fe1 C6 . . 68.68(9) ?
C8 Fe1 C6 . . 68.48(9) ?
C10 Fe1 C6 . . 40.84(9) ?
C7 Fe1 C6 . . 40.83(9) ?
C25 Fe2 C32 . . 123.61(10) ?
C25 Fe2 C33 . . 106.62(11) ?
C32 Fe2 C33 . . 40.56(12) ?
C25 Fe2 C28 . . 68.76(9) ?
C32 Fe2 C28 . . 119.74(11) ?
C33 Fe2 C28 . . 154.51(11) ?
C25 Fe2 C31 . . 160.99(10) ?
C32 Fe2 C31 . . 40.72(11) ?
C33 Fe2 C31 . . 68.25(11) ?
C28 Fe2 C31 . . 107.53(10) ?
C25 Fe2 C29 . . 120.65(10) ?
C32 Fe2 C29 . . 68.48(11) ?
C33 Fe2 C29 . . 40.78(11) ?
C28 Fe2 C29 . . 163.14(10) ?
C31 Fe2 C29 . . 68.25(11) ?
C25 Fe2 C26 . . 40.80(9) ?
C32 Fe2 C26 . . 161.42(11) ?
C33 Fe2 C26 . . 125.31(11) ?
C28 Fe2 C26 . . 68.49(9) ?
C31 Fe2 C26 . . 156.89(10) ?
C29 Fe2 C26 . . 108.59(10) ?
C25 Fe2 C30 . . 156.43(10) ?
C32 Fe2 C30 . . 68.44(10) ?
C33 Fe2 C30 . . 68.33(11) ?
C28 Fe2 C30 . . 125.81(10) ?
C31 Fe2 C30 . . 40.55(10) ?
C29 Fe2 C30 . . 40.53(11) ?
C26 Fe2 C30 . . 122.09(10) ?
C25 Fe2 C27 . . 68.68(10) ?
C32 Fe2 C27 . . 155.59(11) ?
C33 Fe2 C27 . . 163.08(11) ?
C28 Fe2 C27 . . 40.62(9) ?
C31 Fe2 C27 . . 121.45(11) ?
C29 Fe2 C27 . . 126.45(10) ?
C26 Fe2 C27 . . 40.72(9) ?
C30 Fe2 C27 . . 109.09(10) ?
C25 Fe2 C24 . . 41.13(9) ?
C32 Fe2 C24 . . 105.37(10) ?
C33 Fe2 C24 . . 118.80(10) ?
C28 Fe2 C24 . . 41.16(8) ?
C31 Fe2 C24 . . 123.86(10) ?
C29 Fe2 C24 . . 154.87(10) ?
C26 Fe2 C24 . . 69.09(9) ?
C30 Fe2 C24 . . 161.86(10) ?
C27 Fe2 C24 . . 69.09(9) ?
C17 N1 C14 . . 128.02(18) ?
C17 N1 H1 . . 117(3) ?
C14 N1 H1 . . 114(3) ?
C17 N2 C18 . . 132.46(19) ?
C17 N2 H1B . . 114(3) ?
C18 N2 H1B . . 113(3) ?
C2 C1 C5 . . 108.2(3) ?
C2 C1 Fe1 . . 69.94(15) ?
C5 C1 Fe1 . . 69.83(16) ?
C2 C1 H1A . . 125.9 ?
C5 C1 H1A . . 125.9 ?
Fe1 C1 H1A . . 125.9 ?
C3 C2 C1 . . 107.8(3) ?
C3 C2 Fe1 . . 70.00(15) ?
C1 C2 Fe1 . . 69.79(17) ?
C3 C2 H2 . . 126.1 ?
C1 C2 H2 . . 126.1 ?
Fe1 C2 H2 . . 126.1 ?
C2 C3 C4 . . 108.8(3) ?
C2 C3 Fe1 . . 69.85(16) ?
C4 C3 Fe1 . . 70.02(15) ?
C2 C3 H3 . . 125.6 ?
C4 C3 H3 . . 125.6 ?
Fe1 C3 H3 . . 125.6 ?
C3 C4 C5 . . 107.8(3) ?
C3 C4 Fe1 . . 69.85(14) ?
C5 C4 Fe1 . . 69.69(15) ?
C3 C4 H4 . . 126.1 ?
C5 C4 H4 . . 126.1 ?
Fe1 C4 H4 . . 126.1 ?
C4 C5 C1 . . 107.3(3) ?
C4 C5 Fe1 . . 69.77(14) ?
C1 C5 Fe1 . . 69.44(15) ?
C4 C5 H5 . . 126.4 ?
C1 C5 H5 . . 126.4 ?
Fe1 C5 H5 . . 126.4 ?
C10 C6 C7 . . 107.30(19) ?
C10 C6 C11 . . 126.6(2) ?
C7 C6 C11 . . 126.0(2) ?
C10 C6 Fe1 . . 69.26(12) ?
C7 C6 Fe1 . . 69.39(12) ?
C11 C6 Fe1 . . 129.10(15) ?
C8 C7 C6 . . 108.2(2) ?
C8 C7 Fe1 . . 69.64(13) ?
C6 C7 Fe1 . . 69.79(12) ?
C8 C7 H7 . . 125.9 ?
C6 C7 H7 . . 125.9 ?
Fe1 C7 H7 . . 125.9 ?
C7 C8 C9 . . 108.5(2) ?
C7 C8 Fe1 . . 69.91(13) ?
C9 C8 Fe1 . . 69.71(14) ?
C7 C8 H8 . . 125.8 ?
C9 C8 H8 . . 125.8 ?
Fe1 C8 H8 . . 125.8 ?
C8 C9 C10 . . 107.9(2) ?
C8 C9 Fe1 . . 69.75(14) ?
C10 C9 Fe1 . . 69.61(13) ?
C8 C9 H9 . . 126.0 ?
C10 C9 H9 . . 126.0 ?
Fe1 C9 H9 . . 126.0 ?
C9 C10 C6 . . 108.1(2) ?
C9 C10 Fe1 . . 69.56(13) ?
C6 C10 Fe1 . . 69.91(12) ?
C9 C10 H10 . . 126.0 ?
C6 C10 H10 . . 126.0 ?
Fe1 C10 H10 . . 126.0 ?
C12 C11 C16 . . 117.50(19) ?
C12 C11 C6 . . 120.7(2) ?
C16 C11 C6 . . 121.8(2) ?
C13 C12 C11 . . 121.3(2) ?
C13 C12 H12 . . 119.4 ?
C11 C12 H12 . . 119.4 ?
C12 C13 C14 . . 120.5(2) ?
C12 C13 H13 . . 119.8 ?
C14 C13 H13 . . 119.8 ?
C15 C14 C13 . . 119.1(2) ?
C15 C14 N1 . . 123.6(2) ?
C13 C14 N1 . . 117.03(19) ?
C16 C15 C14 . . 119.9(2) ?
C16 C15 H15 . . 120.1 ?
C14 C15 H15 . . 120.1 ?
C15 C16 C11 . . 121.8(2) ?
C15 C16 H16 . . 119.1 ?
C11 C16 H16 . . 119.1 ?
N1 C17 N2 . . 109.99(19) ?
N1 C17 Cl1 . . 123.90(17) ?
N2 C17 Cl1 . . 126.07(17) ?
C19 C18 C23 . . 118.5(2) ?
C19 C18 N2 . . 115.36(19) ?
C23 C18 N2 . . 126.1(2) ?
C20 C19 C18 . . 121.3(2) ?
C20 C19 H19 . . 119.4 ?
C18 C19 H19 . . 119.4 ?
C19 C20 C21 . . 121.1(2) ?
C19 C20 H20 . . 119.5 ?
C21 C20 H20 . . 119.5 ?
C22 C21 C20 . . 117.1(2) ?
C22 C21 C24 . . 121.61(19) ?
C20 C21 C24 . . 121.25(19) ?
C23 C22 C21 . . 122.4(2) ?
C23 C22 H22 . . 118.8 ?
C21 C22 H22 . . 118.8 ?
C22 C23 C18 . . 119.6(2) ?
C22 C23 H23 . . 120.2 ?
C18 C23 H23 . . 120.2 ?
C25 C24 C28 . . 106.56(19) ?
C25 C24 C21 . . 126.56(19) ?
C28 C24 C21 . . 126.74(19) ?
C25 C24 Fe2 . . 68.99(12) ?
C28 C24 Fe2 . . 69.14(12) ?
C21 C24 Fe2 . . 123.44(15) ?
C26 C25 C24 . . 108.57(19) ?
C26 C25 Fe2 . . 69.84(13) ?
C24 C25 Fe2 . . 69.87(12) ?
C26 C25 H25 . . 125.7 ?
C24 C25 H25 . . 125.7 ?
Fe2 C25 H25 . . 125.7 ?
C25 C26 C27 . . 108.1(2) ?
C25 C26 Fe2 . . 69.37(13) ?
C27 C26 Fe2 . . 69.78(13) ?
C25 C26 H26 . . 125.9 ?
C27 C26 H26 . . 125.9 ?
Fe2 C26 H26 . . 125.9 ?
C28 C27 C26 . . 107.9(2) ?
C28 C27 Fe2 . . 69.47(13) ?
C26 C27 Fe2 . . 69.50(13) ?
C28 C27 H27 . . 126.0 ?
C26 C27 H27 . . 126.0 ?
Fe2 C27 H27 . . 126.0 ?
C27 C28 C24 . . 108.8(2) ?
C27 C28 Fe2 . . 69.91(13) ?
C24 C28 Fe2 . . 69.71(12) ?
C27 C28 H28 . . 125.6 ?
C24 C28 H28 . . 125.6 ?
Fe2 C28 H28 . . 125.6 ?
C30 C29 C33 . . 107.9(2) ?
C30 C29 Fe2 . . 69.92(14) ?
C33 C29 Fe2 . . 69.55(14) ?
C30 C29 H29 . . 126.0 ?
C33 C29 H29 . . 126.0 ?
Fe2 C29 H29 . . 126.0 ?
C29 C30 C31 . . 107.9(2) ?
C29 C30 Fe2 . . 69.55(14) ?
C31 C30 Fe2 . . 69.53(14) ?
C29 C30 H30 . . 126.0 ?
C31 C30 H30 . . 126.0 ?
Fe2 C30 H30 . . 126.0 ?
C30 C31 C32 . . 108.2(2) ?
C30 C31 Fe2 . . 69.92(14) ?
C32 C31 Fe2 . . 69.56(14) ?
C30 C31 H31 . . 125.9 ?
C32 C31 H31 . . 125.9 ?
Fe2 C31 H31 . . 125.9 ?
C33 C32 C31 . . 107.8(2) ?
C33 C32 Fe2 . . 69.75(15) ?
C31 C32 Fe2 . . 69.72(14) ?
C33 C32 H32 . . 126.1 ?
C31 C32 H32 . . 126.1 ?
Fe2 C32 H32 . . 126.1 ?
C32 C33 C29 . . 108.1(2) ?
C32 C33 Fe2 . . 69.70(15) ?
C29 C33 Fe2 . . 69.67(14) ?
C32 C33 H33 . . 125.9 ?
C29 C33 H33 . . 125.9 ?
Fe2 C33 H33 . . 125.9 ?
C34 N3 C35 . . 123.0(2) ?
C34 N3 C36 . . 120.0(2) ?
C35 N3 C36 . . 116.8(2) ?
O1 C34 N3 . . 126.7(2) ?
O1 C34 H34 . . 116.6 ?
N3 C34 H34 . . 116.6 ?
N3 C35 H35A . . 109.5 ?
N3 C35 H35B . . 109.5 ?
H35A C35 H35B . . 109.5 ?
N3 C35 H35C . . 109.5 ?
H35A C35 H35C . . 109.5 ?
H35B C35 H35C . . 109.5 ?
N3 C36 H36A . . 109.5 ?
N3 C36 H36B . . 109.5 ?
H36A C36 H36B . . 109.5 ?
N3 C36 H36C . . 109.5 ?
H36A C36 H36C . . 109.5 ?
H36B C36 H36C . . 109.5 ?

loop_
_geom_bond_atom_site_label_1
_geom_bond_atom_site_label_2
_geom_bond_site_symmetry_2
_geom_bond_distance
_geom_bond_publ_flag
Fe1 C1 . 2.042(3) ?
Fe1 C2 . 2.044(3) ?
Fe1 C3 . 2.046(2) ?
Fe1 C5 . 2.047(3) ?
Fe1 C4 . 2.048(2) ?
Fe1 C9 . 2.048(2) ?
Fe1 C8 . 2.049(2) ?
Fe1 C10 . 2.049(2) ?
Fe1 C7 . 2.053(2) ?
Fe1 C6 . 2.058(2) ?
Fe2 C25 . 2.038(2) ?
Fe2 C32 . 2.040(3) ?
Fe2 C33 . 2.041(3) ?
Fe2 C28 . 2.042(2) ?
Fe2 C31 . 2.042(2) ?
Fe2 C29 . 2.043(2) ?
Fe2 C26 . 2.044(2) ?
Fe2 C30 . 2.047(2) ?
Fe2 C27 . 2.048(2) ?
Fe2 C24 . 2.050(2) ?
Cl1 C17 . 1.672(2) ?
N1 C17 . 1.365(3) ?
N1 C14 . 1.414(3) ?
N1 H1 . 0.908(10) ?
N2 C17 . 1.366(3) ?
N2 C18 . 1.410(3) ?
N2 H1B . 0.909(10) ?
C1 C2 . 1.407(5) ?
C1 C5 . 1.423(5) ?
C1 H1A . 1.0000 ?
C2 C3 . 1.404(4) ?
C2 H2 . 1.0000 ?
C3 C4 . 1.405(4) ?
C3 H3 . 1.0000 ?
C4 C5 . 1.419(4) ?
C4 H4 . 1.0000 ?
C5 H5 . 1.0000 ?
C6 C10 . 1.433(3) ?
C6 C7 . 1.434(3) ?
C6 C11 . 1.475(3) ?
C7 C8 . 1.418(3) ?
C7 H7 . 1.0000 ?
C8 C9 . 1.420(4) ?
C8 H8 . 1.0000 ?
C9 C10 . 1.429(3) ?
C9 H9 . 1.0000 ?
C10 H10 . 1.0000 ?
C11 C12 . 1.398(3) ?
C11 C16 . 1.401(3) ?
C12 C13 . 1.386(3) ?
C12 H12 . 0.9500 ?
C13 C14 . 1.398(3) ?
C13 H13 . 0.9500 ?
C14 C15 . 1.394(3) ?
C15 C16 . 1.388(3) ?
C15 H15 . 0.9500 ?
C16 H16 . 0.9500 ?
C18 C19 . 1.392(3) ?
C18 C23 . 1.396(3) ?
C19 C20 . 1.380(3) ?
C19 H19 . 0.9500 ?
C20 C21 . 1.399(3) ?
C20 H20 . 0.9500 ?
C21 C22 . 1.391(3) ?
C21 C24 . 1.470(3) ?
C22 C23 . 1.389(3) ?
C22 H22 . 0.9500 ?
C23 H23 . 0.9500 ?
C24 C25 . 1.436(3) ?
C24 C28 . 1.438(3) ?
C25 C26 . 1.423(3) ?
C25 H25 . 1.0000 ?
C26 C27 . 1.424(3) ?
C26 H26 . 1.0000 ?
C27 C28 . 1.419(3) ?
C27 H27 . 1.0000 ?
C28 H28 . 1.0000 ?
C29 C30 . 1.417(4) ?
C29 C33 . 1.423(4) ?
C29 H29 . 1.0000 ?
C30 C31 . 1.417(4) ?
C30 H30 . 1.0000 ?
C31 C32 . 1.420(4) ?
C31 H31 . 1.0000 ?
C32 C33 . 1.414(4) ?
C32 H32 . 1.0000 ?
C33 H33 . 1.0000 ?
O1 C34 . 1.234(3) ?
N3 C34 . 1.310(3) ?
N3 C35 . 1.452(3) ?
N3 C36 . 1.457(4) ?
C34 H34 . 0.9500 ?
C35 H35A . 0.9800 ?
C35 H35B . 0.9800 ?
C35 H35C . 0.9800 ?
C36 H36A . 0.9800 ?
C36 H36B . 0.9800 ?
C36 H36C . 0.9800 ?

loop_
_geom_hbond_atom_site_label_D
_geom_hbond_atom_site_label_H
_geom_hbond_atom_site_label_A
_geom_hbond_site_symmetry_A
_geom_hbond_distance_DH
_geom_hbond_distance_HA
_geom_hbond_distance_DA
_geom_hbond_angle_DHA
_geom_hbond_publ_flag
N1 H1 O1 . 0.908(10) 1.981(18) 2.862(3) 163(5) yes
C7 H7 Cg6 2_766 1.00 2.63 3.569(3) 157 y
C19 H19 Cg5 2_666 0.95 2.63 3.286(3) 126 y
C23 H23 Cl1 . 0.95 2.55 3.219(2) 127 yes
C25 H25 Cg2 2_666 1.00 2.94 3.913(3) 163 y
C34 H34 Cg5 2_766 0.95 2.71 3.632(3) 164 y
C35 H35C Cg4 1_645 0.98 2.97 3.624(3) 125 y

loop_
_geom_torsion_atom_site_label_1
_geom_torsion_atom_site_label_2
_geom_torsion_atom_site_label_3
_geom_torsion_atom_site_label_4
_geom_torsion_site_symmetry_1
_geom_torsion_site_symmetry_2
_geom_torsion_site_symmetry_3
_geom_torsion_site_symmetry_4
_geom_torsion
_geom_torsion_publ_flag
C5 C1 C2 C3 . . . . 0.4(3) ?
Fe1 C1 C2 C3 . . . . 59.91(18) ?
C5 C1 C2 Fe1 . . . . -59.55(19) ?
C1 C2 C3 C4 . . . . -0.4(3) ?
Fe1 C2 C3 C4 . . . . 59.35(18) ?
C1 C2 C3 Fe1 . . . . -59.77(18) ?
C2 C3 C4 C5 . . . . 0.3(3) ?
Fe1 C3 C4 C5 . . . . 59.57(17) ?
C2 C3 C4 Fe1 . . . . -59.25(18) ?
C3 C4 C5 C1 . . . . -0.1(3) ?
Fe1 C4 C5 C1 . . . . 59.57(18) ?
C3 C4 C5 Fe1 . . . . -59.67(17) ?
C2 C1 C5 C4 . . . . -0.2(3) ?
Fe1 C1 C5 C4 . . . . -59.78(18) ?
C2 C1 C5 Fe1 . . . . 59.62(18) ?
C10 C6 C7 C8 . . . . 0.1(2) ?
C11 C6 C7 C8 . . . . -176.8(2) ?
Fe1 C6 C7 C8 . . . . 59.21(15) ?
C10 C6 C7 Fe1 . . . . -59.10(14) ?
C11 C6 C7 Fe1 . . . . 124.0(2) ?
C6 C7 C8 C9 . . . . -0.1(3) ?
Fe1 C7 C8 C9 . . . . 59.25(16) ?
C6 C7 C8 Fe1 . . . . -59.31(15) ?
C7 C8 C9 C10 . . . . 0.0(3) ?
Fe1 C8 C9 C10 . . . . 59.35(16) ?
C7 C8 C9 Fe1 . . . . -59.37(16) ?
C8 C9 C10 C6 . . . . 0.1(3) ?
Fe1 C9 C10 C6 . . . . 59.53(15) ?
C8 C9 C10 Fe1 . . . . -59.44(16) ?
C7 C6 C10 C9 . . . . -0.1(2) ?
C11 C6 C10 C9 . . . . 176.7(2) ?
Fe1 C6 C10 C9 . . . . -59.31(15) ?
C7 C6 C10 Fe1 . . . . 59.19(14) ?
C11 C6 C10 Fe1 . . . . -124.0(2) ?
C10 C6 C11 C12 . . . . -153.8(2) ?
C7 C6 C11 C12 . . . . 22.5(3) ?
Fe1 C6 C11 C12 . . . . 114.2(2) ?
C10 C6 C11 C16 . . . . 22.6(3) ?
C7 C6 C11 C16 . . . . -161.1(2) ?
Fe1 C6 C11 C16 . . . . -69.4(3) ?
C16 C11 C12 C13 . . . . -0.8(3) ?
C6 C11 C12 C13 . . . . 175.8(2) ?
C11 C12 C13 C14 . . . . -0.2(3) ?
C12 C13 C14 C15 . . . . 0.8(3) ?
C12 C13 C14 N1 . . . . -173.2(2) ?
C17 N1 C14 C15 . . . . 46.0(3) ?
C17 N1 C14 C13 . . . . -140.3(2) ?
C13 C14 C15 C16 . . . . -0.4(3) ?
N1 C14 C15 C16 . . . . 173.2(2) ?
C14 C15 C16 C11 . . . . -0.6(3) ?
C12 C11 C16 C15 . . . . 1.2(3) ?
C6 C11 C16 C15 . . . . -175.3(2) ?
C14 N1 C17 N2 . . . . -177.9(2) ?
C14 N1 C17 Cl1 . . . . 4.2(3) ?
C18 N2 C17 N1 . . . . -177.0(2) ?
C18 N2 C17 Cl1 . . . . 0.8(4) ?
C17 N2 C18 C19 . . . . -173.0(2) ?
C17 N2 C18 C23 . . . . 9.1(4) ?
C23 C18 C19 C20 . . . . -1.9(3) ?
N2 C18 C19 C20 . . . . -179.9(2) ?
C18 C19 C20 C21 . . . . 0.1(4) ?
C19 C20 C21 C22 . . . . 1.7(3) ?
C19 C20 C21 C24 . . . . -176.2(2) ?
C20 C21 C22 C23 . . . . -1.8(3) ?
C24 C21 C22 C23 . . . . 176.1(2) ?
C21 C22 C23 C18 . . . . 0.0(4) ?
C19 C18 C23 C22 . . . . 1.8(3) ?
N2 C18 C23 C22 . . . . 179.6(2) ?
C22 C21 C24 C25 . . . . -170.1(2) ?
C20 C21 C24 C25 . . . . 7.7(3) ?
C22 C21 C24 C28 . . . . 5.0(3) ?
C20 C21 C24 C28 . . . . -177.1(2) ?
C22 C21 C24 Fe2 . . . . -82.7(2) ?
C20 C21 C24 Fe2 . . . . 95.1(2) ?
C28 C24 C25 C26 . . . . 0.1(3) ?
C21 C24 C25 C26 . . . . 176.1(2) ?
Fe2 C24 C25 C26 . . . . 59.31(16) ?
C28 C24 C25 Fe2 . . . . -59.19(15) ?
C21 C24 C25 Fe2 . . . . 116.8(2) ?
C24 C25 C26 C27 . . . . -0.1(3) ?
Fe2 C25 C26 C27 . . . . 59.21(17) ?
C24 C25 C26 Fe2 . . . . -59.33(16) ?
C25 C26 C27 C28 . . . . 0.1(3) ?
Fe2 C26 C27 C28 . . . . 59.03(16) ?
C25 C26 C27 Fe2 . . . . -58.95(16) ?
C26 C27 C28 C24 . . . . 0.0(3) ?
Fe2 C27 C28 C24 . . . . 59.04(16) ?
C26 C27 C28 Fe2 . . . . -59.04(17) ?
C25 C24 C28 C27 . . . . -0.1(3) ?
C21 C24 C28 C27 . . . . -176.0(2) ?
Fe2 C24 C28 C27 . . . . -59.17(16) ?
C25 C24 C28 Fe2 . . . . 59.10(15) ?
C21 C24 C28 Fe2 . . . . -116.8(2) ?
C33 C29 C30 C31 . . . . 0.2(3) ?
Fe2 C29 C30 C31 . . . . -59.14(18) ?
C33 C29 C30 Fe2 . . . . 59.39(17) ?
C29 C30 C31 C32 . . . . -0.1(3) ?
Fe2 C30 C31 C32 . . . . -59.22(17) ?
C29 C30 C31 Fe2 . . . . 59.16(17) ?
C30 C31 C32 C33 . . . . -0.1(3) ?
Fe2 C31 C32 C33 . . . . -59.58(18) ?
C30 C31 C32 Fe2 . . . . 59.45(17) ?
C31 C32 C33 C29 . . . . 0.3(3) ?
Fe2 C32 C33 C29 . . . . -59.28(18) ?
C31 C32 C33 Fe2 . . . . 59.56(18) ?
C30 C29 C33 C32 . . . . -0.3(3) ?
Fe2 C29 C33 C32 . . . . 59.29(18) ?
C30 C29 C33 Fe2 . . . . -59.62(18) ?
C35 N3 C34 O1 . . . . 178.6(3) ?
C36 N3 C34 O1 . . . . 4.2(5) ?
